data_7112153
loop_
_publ_author_name
'Teresa Eaton'
'Jian Lin'
'Justin N. Cross'
'Jared T. Stritzinger'
'Thomas E. Albrecht-Schmitt'

_publ_section_title
;
 Th(VO3)2(SeO3) and Ln(VO3)2(IO3) (Ln = Ce, Pr, Nd, Sm, and Eu): unusual
 cases of aliovalent substitution
;
_journal_name_full Chem.Commun.
_journal_page_first 3668
_journal_paper_doi 10.1039/c4cc00537f
_journal_volume 50
_journal_year 2014
_chemical_formula_moiety Nd(VO3)2(IO3)
_chemical_formula_sum 'I Nd O9 V2'
_chemical_formula_weight 517.02
_chemical_melting_point ?
_chemical_name_common 'neodymium vanadate iodate'
_chemical_name_systematic
; 
 ? 
;
_space_group_IT_number 57
_symmetry_cell_setting orthorhombic
_symmetry_space_group_name_Hall '-P 2c 2b'
_symmetry_space_group_name_H-M 'P b c m'
_atom_sites_solution_hydrogens none
_atom_sites_solution_primary direct
_atom_sites_solution_secondary difmap
_audit_creation_method SHELXL-97
_cell_angle_alpha 90.00
_cell_angle_beta 90.00
_cell_angle_gamma 90.00
_cell_formula_units_Z 4
_cell_length_a 6.9863(11)
_cell_length_b 14.422(2)
_cell_length_c 7.2237(11)
_cell_measurement_reflns_used 1522
_cell_measurement_temperature 100(2)
_cell_measurement_theta_max 27.63
_cell_measurement_theta_min 2.82
_cell_volume 727.83(19)
_computing_cell_refinement 'smart saint'
_computing_data_collection smart
_computing_data_reduction SAINT
_computing_molecular_graphics 'SHELXS-97 (Sheldrick, 1997)'
_computing_publication_material 'SHELXCIF-97 (Sheldrick, 2000)'
_computing_structure_refinement 'SHELXS-97 (Sheldrick, 1997)'
_computing_structure_solution 'SHELXS-97 (Sheldrick, 1997)'
_diffrn_ambient_temperature 100(2)
_diffrn_detector_area_resol_mean 0
_diffrn_measured_fraction_theta_full 1.000
_diffrn_measured_fraction_theta_max 1.000
_diffrn_measurement_device_type 'BRUKER apex II'
_diffrn_measurement_method '0.5 wide w/ exposures'
_diffrn_radiation_monochromator 'Quazar optics'
_diffrn_radiation_source 'Imus microfocused'
_diffrn_radiation_type MoK\a
_diffrn_radiation_wavelength 0.71073
_diffrn_reflns_av_R_equivalents 0.0403
_diffrn_reflns_av_sigmaI/netI 0.0178
_diffrn_reflns_limit_h_max 9
_diffrn_reflns_limit_h_min -9
_diffrn_reflns_limit_k_max 18
_diffrn_reflns_limit_k_min -18
_diffrn_reflns_limit_l_max 9
_diffrn_reflns_limit_l_min -9
_diffrn_reflns_number 10714
_diffrn_reflns_theta_full 27.63
_diffrn_reflns_theta_max 27.63
_diffrn_reflns_theta_min 2.82
_exptl_absorpt_coefficient_mu 13.807
_exptl_absorpt_correction_T_max 0.946
_exptl_absorpt_correction_T_min 0.920
_exptl_absorpt_correction_type numerical
_exptl_absorpt_process_details shelxprep
_exptl_crystal_colour yellow
_exptl_crystal_density_diffrn 4.718
_exptl_crystal_density_meas ?
_exptl_crystal_density_method 'not measured'
_exptl_crystal_description Columnar
_exptl_crystal_F_000 924
_exptl_crystal_size_max 0.019
_exptl_crystal_size_mid 0.005
_exptl_crystal_size_min 0.004
_refine_diff_density_max 2.019
_refine_diff_density_min -0.781
_refine_diff_density_rms 0.222
_refine_ls_extinction_method none
_refine_ls_goodness_of_fit_ref 1.109
_refine_ls_hydrogen_treatment none
_refine_ls_matrix_type full
_refine_ls_number_parameters 71
_refine_ls_number_reflns 913
_refine_ls_number_restraints 0
_refine_ls_restrained_S_all 1.109
_refine_ls_R_factor_all 0.0241
_refine_ls_R_factor_gt 0.0200
_refine_ls_shift/su_max 0.001
_refine_ls_shift/su_mean 0.000
_refine_ls_structure_factor_coef Fsqd
_refine_ls_weighting_details 'calc w=1/[\s^2^(Fo^2^)+(0.0176P)^2^+3.5427P] where P=(Fo^2^+2Fc^2^)/3'
_refine_ls_weighting_scheme calc
_refine_ls_wR_factor_gt 0.0407
_refine_ls_wR_factor_ref 0.0416
_reflns_number_gt 843
_reflns_number_total 913
_reflns_threshold_expression >2sigma(I)
_cod_data_source_file c4cc00537f2.cif
_cod_data_source_block NdV2I2O9
_cod_depositor_comments
;
The following automatic conversions were performed:

'_chemical_melting_point' value 'N/A' was changed to '?' - the value
is undefined or not given.

Automatic conversion script
Id: cif_fix_values 2281 2013-09-26 08:29:07Z andrius 

The following automatic conversions were performed:

'_exptl_crystal_density_meas' value 'N/A' was changed to '?' - the
value is perceived as not measured.

Automatic conversion script
Id: cif_fix_values 3008 2015-01-20 13:52:24Z robertas 
;
_cod_original_cell_volume 727.81(19)
_cod_original_sg_symbol_H-M Pbcm
_cod_database_code 7112153

loop_
_symmetry_equiv_pos_as_xyz
'x, y, z'
'-x, -y, z+1/2'
'-x, y+1/2, -z+1/2'
'x, -y+1/2, -z'
'-x, -y, -z'
'x, y, -z-1/2'
'x, -y-1/2, z-1/2'
'-x, y-1/2, z'

loop_
_atom_site_label
_atom_site_type_symbol
_atom_site_fract_x
_atom_site_fract_y
_atom_site_fract_z
_atom_site_U_iso_or_equiv
_atom_site_adp_type
_atom_site_occupancy
_atom_site_symmetry_multiplicity
_atom_site_calc_flag
_atom_site_refinement_flags
Nd1 Nd 0.85187(4) 0.04691(2) 0.2500 0.00383(9) Uani 1 2 d S
I1 I 1.29850(5) -0.05525(2) 0.2500 0.00468(10) Uani 1 2 d S
V1 V 0.46266(13) -0.2500 0.0000 0.00402(19) Uani 1 2 d S
V2 V 0.81800(13) -0.22794(7) 0.2500 0.0044(2) Uani 1 2 d S
O1 O 1.1744(4) 0.01084(19) 0.0703(4) 0.0057(6) Uani 1 1 d .
O2 O 1.5264(6) -0.0002(3) 0.2500 0.0108(9) Uani 1 2 d S
O3 O 0.3273(4) -0.1583(2) -0.0470(4) 0.0075(6) Uani 1 1 d .
O4 O 0.5294(6) -0.2817(3) -0.2500 0.0065(8) Uani 1 2 d S
O5 O 0.7391(5) -0.2500 0.0000 0.0065(8) Uani 1 2 d S
O6 O 0.9884(6) -0.3060(3) 0.2500 0.0077(8) Uani 1 2 d S
O7 O 0.9193(6) -0.1242(3) 0.2500 0.0064(8) Uani 1 2 d S

loop_
_atom_site_aniso_label
_atom_site_aniso_U_11
_atom_site_aniso_U_22
_atom_site_aniso_U_33
_atom_site_aniso_U_23
_atom_site_aniso_U_13
_atom_site_aniso_U_12
Nd1 0.00427(16) 0.00390(15) 0.00332(15) 0.000 0.000 0.00042(11)
I1 0.00443(18) 0.00610(18) 0.00351(18) 0.000 0.000 0.00048(13)
V1 0.0044(4) 0.0047(4) 0.0030(4) 0.0000(4) 0.000 0.000
V2 0.0043(5) 0.0045(4) 0.0044(5) 0.000 0.000 0.0001(3)
O1 0.0061(14) 0.0072(13) 0.0038(13) 0.0014(11) -0.0013(11) 0.0035(11)
O2 0.006(2) 0.016(2) 0.011(2) 0.000 0.000 -0.0027(17)
O3 0.0105(14) 0.0073(13) 0.0047(14) -0.0010(11) 0.0004(11) 0.0024(11)
O4 0.009(2) 0.0072(19) 0.0032(19) 0.000 0.000 -0.0004(16)
O5 0.0076(19) 0.011(2) 0.0014(18) -0.0010(16) 0.000 0.000
O6 0.006(2) 0.010(2) 0.0069(19) 0.000 0.000 0.0010(16)
O7 0.009(2) 0.0050(19) 0.0055(19) 0.000 0.000 0.0000(16)

loop_
_atom_type_symbol
_atom_type_description
_atom_type_scat_dispersion_real
_atom_type_scat_dispersion_imag
_atom_type_scat_source
O O 0.0106 0.0060 'International Tables Vol C Tables 4.2.6.8 and 6.1.1.4'
V V 0.3005 0.5294 'International Tables Vol C Tables 4.2.6.8 and 6.1.1.4'
I I -0.4742 1.8119 'International Tables Vol C Tables 4.2.6.8 and 6.1.1.4'
Nd Nd -0.1943 3.0179 'International Tables Vol C Tables 4.2.6.8 and 6.1.1.4'

loop_
_geom_angle_atom_site_label_1
_geom_angle_atom_site_label_2
_geom_angle_atom_site_label_3
_geom_angle
_geom_angle_site_symmetry_1
_geom_angle_site_symmetry_3
O2 Nd1 O6 134.36(14) 1_455 3_755
O2 Nd1 O1 80.33(7) 1_455 5_755
O6 Nd1 O1 109.48(7) 3_755 5_755
O2 Nd1 O1 80.33(7) 1_455 2_755
O6 Nd1 O1 109.48(7) 3_755 2_755
O1 Nd1 O1 139.54(13) 5_755 2_755
O2 Nd1 O3 72.86(11) 1_455 2_655
O6 Nd1 O3 70.46(10) 3_755 2_655
O1 Nd1 O3 136.66(9) 5_755 2_655
O1 Nd1 O3 68.34(9) 2_755 2_655
O2 Nd1 O3 72.86(11) 1_455 5_655
O6 Nd1 O3 70.46(10) 3_755 5_655
O1 Nd1 O3 68.34(9) 5_755 5_655
O1 Nd1 O3 136.66(9) 2_755 5_655
O3 Nd1 O3 71.51(13) 2_655 5_655
O2 Nd1 O7 84.17(14) 1_455 .
O6 Nd1 O7 141.46(13) 3_755 .
O1 Nd1 O7 71.47(7) 5_755 .
O1 Nd1 O7 71.47(7) 2_755 .
O3 Nd1 O7 136.25(8) 2_655 .
O3 Nd1 O7 136.25(8) 5_655 .
O2 Nd1 O1 139.30(9) 1_455 6_556
O6 Nd1 O1 77.18(10) 3_755 6_556
O1 Nd1 O1 117.14(6) 5_755 6_556
O1 Nd1 O1 62.47(10) 2_755 6_556
O3 Nd1 O1 105.27(9) 2_655 6_556
O3 Nd1 O1 146.64(9) 5_655 6_556
O7 Nd1 O1 69.40(10) . 6_556
O2 Nd1 O1 139.30(9) 1_455 .
O6 Nd1 O1 77.18(10) 3_755 .
O1 Nd1 O1 62.47(10) 5_755 .
O1 Nd1 O1 117.14(6) 2_755 .
O3 Nd1 O1 146.64(9) 2_655 .
O3 Nd1 O1 105.27(9) 5_655 .
O7 Nd1 O1 69.40(10) . .
O1 Nd1 O1 58.60(12) 6_556 .
O2 Nd1 I1 138.10(11) 1_455 .
O6 Nd1 I1 87.54(10) 3_755 .
O1 Nd1 I1 85.59(6) 5_755 .
O1 Nd1 I1 85.59(6) 2_755 .
O3 Nd1 I1 136.41(6) 2_655 .
O3 Nd1 I1 136.41(6) 5_655 .
O7 Nd1 I1 53.93(9) . .
O1 Nd1 I1 31.56(6) 6_556 .
O1 Nd1 I1 31.56(6) . .
O2 I1 O1 101.04(13) . .
O2 I1 O1 101.04(13) . 6_556
O1 I1 O1 90.41(17) . 6_556
O2 I1 Nd1 128.21(14) . .
O1 I1 Nd1 49.37(9) . .
O1 I1 Nd1 49.37(9) 6_556 .
O3 V1 O3 110.6(2) . 4_545
O3 V1 O4 98.13(15) . 7_556
O3 V1 O4 97.78(14) 4_545 7_556
O3 V1 O4 97.78(14) . .
O3 V1 O4 98.13(15) 4_545 .
O4 V1 O4 151.9(2) 7_556 .
O3 V1 O5 124.72(10) . .
O3 V1 O5 124.72(10) 4_545 .
O4 V1 O5 75.94(12) 7_556 .
O4 V1 O5 75.94(12) . .
O3 V1 V2 114.86(10) . 7
O3 V1 V2 119.72(10) 4_545 7
O4 V1 V2 112.29(12) 7_556 7
O4 V1 V2 39.62(12) . 7
O5 V1 V2 36.452(16) . 7
O3 V1 V2 119.72(10) . .
O3 V1 V2 114.86(10) 4_545 .
O4 V1 V2 39.62(12) 7_556 .
O4 V1 V2 112.29(12) . .
O5 V1 V2 36.452(16) . .
V2 V1 V2 72.90(3) 7 .
O6 V2 O7 108.1(2) . .
O6 V2 O5 95.46(10) . .
O7 V2 O5 105.86(6) . .
O6 V2 O5 95.46(10) . 6_556
O7 V2 O5 105.86(6) . 6_556
O5 V2 O5 141.18(19) . 6_556
O6 V2 O4 140.55(18) . 7_556
O7 V2 O4 111.38(18) . 7_556
O5 V2 O4 73.99(11) . 7_556
O5 V2 O4 73.99(11) 6_556 7_556
O6 V2 V1 120.92(11) . .
O7 V2 V1 115.92(11) . .
O5 V2 V1 36.82(11) . .
O5 V2 V1 107.65(11) 6_556 .
O4 V2 V1 37.31(3) 7_556 .
O6 V2 V1 120.92(11) . 6_556
O7 V2 V1 115.92(11) . 6_556
O5 V2 V1 107.65(11) . 6_556
O5 V2 V1 36.82(11) 6_556 6_556
O4 V2 V1 37.31(3) 7_556 6_556
V1 V2 V1 71.63(3) . 6_556
I1 O1 Nd1 121.68(13) . 5_755
I1 O1 Nd1 99.08(12) . .
Nd1 O1 Nd1 117.53(10) 5_755 .
I1 O2 Nd1 170.1(2) . 1_655
V1 O3 Nd1 155.96(16) . 5_655
V1 O4 V1 140.2(2) . 6
V1 O4 V2 103.07(12) . 7
V1 O4 V2 103.07(12) 6 7
V2 O5 V2 146.5(2) . 7
V2 O5 V1 106.73(11) . .
V2 O5 V1 106.73(11) 7 .
V2 O6 Nd1 161.1(2) . 3_745
V2 O7 Nd1 143.9(2) . .

loop_
_geom_bond_atom_site_label_1
_geom_bond_atom_site_label_2
_geom_bond_distance
_geom_bond_site_symmetry_2
Nd1 O2 2.373(4) 1_455
Nd1 O6 2.397(4) 3_755
Nd1 O1 2.466(3) 5_755
Nd1 O1 2.466(3) 2_755
Nd1 O3 2.509(3) 2_655
Nd1 O3 2.509(3) 5_655
Nd1 O7 2.512(4) .
Nd1 O1 2.652(3) 6_556
Nd1 O1 2.652(3) .
Nd1 I1 3.4506(7) .
I1 O2 1.779(4) .
I1 O1 1.829(3) .
I1 O1 1.829(3) 6_556
V1 O3 1.661(3) .
V1 O3 1.661(3) 4_545
V1 O4 1.9203(14) 7_556
V1 O4 1.9203(14) .
V1 O5 1.931(4) .
V1 V2 3.0863(11) 7
V1 V2 3.0863(11) .
V2 O6 1.638(4) .
V2 O7 1.655(4) .
V2 O5 1.9148(11) .
V2 O5 1.9148(11) 6_556
V2 O4 2.021(4) 7_556
V2 V1 3.0863(11) 6_556
O1 Nd1 2.466(3) 5_755
O2 Nd1 2.373(4) 1_655
O3 Nd1 2.509(3) 5_655
O4 V1 1.9203(14) 6
O4 V2 2.021(4) 7
O5 V2 1.9148(11) 7
O6 Nd1 2.397(4) 3_745
